data_1542985
loop_
_publ_author_name
'Sun, Jia'
'Xie, Chuang'
'Zhang, Xia'
'Bao, Ying'
'Hou, Baohong'
'Wang, Zhao'
'Gong, Junbo'
'Hao, Hongxun'
'Wang, Yongli'
'Wang, Jingkang'
'Yin, Qiuxiang'

_publ_section_title
;
 Preparation and Dehydration Kinetics of Complex Sulfadiazine Calcium
 Hydrate with Both Channel-Type and Coordinated Water
;
_journal_issue 4
_journal_name_full 'Organic Process Research &amp; Development'
_journal_page_first 780
_journal_paper_doi 10.1021/acs.oprd.6b00027
_journal_volume 20
_journal_year 2016
_chemical_absolute_configuration unk
_chemical_formula_sum 'C40 H68 Ca2 N16 O24 S4'
_chemical_formula_weight 1365.50
_space_group_crystal_system monoclinic
_space_group_IT_number 4
_space_group_name_Hall 'P 2yb'
_space_group_name_H-M_alt 'P 1 21 1'
_symmetry_space_group_name_Hall 'P 2yb'
_symmetry_space_group_name_H-M 'P 1 21 1'
_atom_sites_solution_hydrogens mixed
_audit_creation_method SHELXL-2014/7
_cell_angle_alpha 90
_cell_angle_beta 90.44(3)
_cell_angle_gamma 90
_cell_formula_units_Z 2
_cell_length_a 13.850(3)
_cell_length_b 15.604(3)
_cell_length_c 14.083(3)
_cell_measurement_reflns_used 21647
_cell_measurement_temperature 293(2)
_cell_measurement_theta_max 27.48
_cell_measurement_theta_min 3.00
_cell_volume 3043.5(11)
_computing_structure_refinement 'SHELXL-2014/7 (Sheldrick, 2014)'
_diffrn_ambient_temperature 293(2)
_diffrn_measured_fraction_theta_full 0.998
_diffrn_measured_fraction_theta_max 0.991
_diffrn_measurement_device_type 'rigaku saturn'
_diffrn_radiation_type MoK\a
_diffrn_radiation_wavelength 0.71073
_diffrn_reflns_av_R_equivalents 0.0535
_diffrn_reflns_av_unetI/netI 0.0733
_diffrn_reflns_Laue_measured_fraction_full 0.998
_diffrn_reflns_Laue_measured_fraction_max 0.991
_diffrn_reflns_limit_h_max 17
_diffrn_reflns_limit_h_min -17
_diffrn_reflns_limit_k_max 20
_diffrn_reflns_limit_k_min -20
_diffrn_reflns_limit_l_max 18
_diffrn_reflns_limit_l_min -17
_diffrn_reflns_number 29926
_diffrn_reflns_point_group_measured_fraction_full 0.998
_diffrn_reflns_point_group_measured_fraction_max 0.992
_diffrn_reflns_theta_full 25.242
_diffrn_reflns_theta_max 27.484
_diffrn_reflns_theta_min 2.997
_exptl_absorpt_coefficient_mu 0.414
_exptl_crystal_colour colorless
_exptl_crystal_density_diffrn 1.490
_exptl_crystal_description prism
_exptl_crystal_F_000 1432
_exptl_crystal_size_max 0.250
_exptl_crystal_size_mid 0.200
_exptl_crystal_size_min 0.150
_refine_diff_density_max 0.220
_refine_diff_density_min -0.368
_refine_diff_density_rms 0.053
_refine_ls_abs_structure_details
;
 Refined as an inversion twin.
;
_refine_ls_abs_structure_Flack 0.32(4)
_refine_ls_extinction_method none
_refine_ls_goodness_of_fit_ref 1.036
_refine_ls_hydrogen_treatment mixed
_refine_ls_matrix_type full
_refine_ls_number_parameters 806
_refine_ls_number_reflns 13668
_refine_ls_number_restraints 9
_refine_ls_restrained_S_all 1.036
_refine_ls_R_factor_all 0.0729
_refine_ls_R_factor_gt 0.0498
_refine_ls_shift/su_max 0.003
_refine_ls_shift/su_mean 0.000
_refine_ls_structure_factor_coef Fsqd
_refine_ls_weighting_details 'w=1/[\s^2^(Fo^2^)+(0.0417P)^2^+0.5451P] where P=(Fo^2^+2Fc^2^)/3'
_refine_ls_weighting_scheme calc
_refine_ls_wR_factor_gt 0.1008
_refine_ls_wR_factor_ref 0.1104
_reflns_Friedel_coverage 0.931
_reflns_Friedel_fraction_full 0.999
_reflns_Friedel_fraction_max 0.993
_reflns_number_gt 10377
_reflns_number_total 13668
_reflns_threshold_expression 'I > 2\s(I)'
_cod_data_source_file op6b00027_si_002.cif
_cod_data_source_block b
_cod_depositor_comments 'Adding full bibliography for 1542985.cif.'
_cod_database_code 1542985
_shelx_shelxl_version_number 2014/7
_shelx_space_group_comment
;
The symmetry employed for this shelxl refinement is uniquely defined
by the following loop, which should always be used as a source of
symmetry information in preference to the above space-group names.
They are only intended as comments.
;
_shelx_estimated_absorpt_t_min 0.904
_shelx_estimated_absorpt_t_max 0.940

loop_
_space_group_symop_operation_xyz
'x, y, z'
'-x, y+1/2, -z'

loop_
_atom_site_label
_atom_site_type_symbol
_atom_site_fract_x
_atom_site_fract_y
_atom_site_fract_z
_atom_site_U_iso_or_equiv
_atom_site_adp_type
_atom_site_occupancy
_atom_site_site_symmetry_order
_atom_site_calc_flag
_atom_site_refinement_flags_posn
_atom_site_refinement_flags_adp
Ca1 Ca 0.12361(8) 0.80215(6) 0.26282(7) 0.0330(2) Uani 1 1 d . .
Ca2 Ca 0.61439(7) 0.21089(6) 0.25578(7) 0.0293(2) Uani 1 1 d . .
S1 S 0.12873(9) 0.63036(9) 0.47056(9) 0.0358(3) Uani 1 1 d . .
S2 S -0.00560(9) 0.13099(8) 0.10499(8) 0.0321(3) Uani 1 1 d . .
S3 S 0.62863(10) 0.38137(8) 0.46753(9) 0.0365(3) Uani 1 1 d . .
S4 S 0.56140(9) 0.33973(8) 0.08377(8) 0.0321(3) Uani 1 1 d . .
O1 O 0.2329(3) 0.6417(3) 0.4582(3) 0.0465(10) Uani 1 1 d . .
O2 O 0.0973(3) 0.6392(3) 0.5680(2) 0.0452(10) Uani 1 1 d . .
O3 O 0.1163(3) 0.6797(2) 0.1593(3) 0.0466(10) Uani 1 1 d . .
H3A H 0.0712 0.6550 0.1284 0.070 Uiso 1 1 d R U
H3B H 0.1699 0.6728 0.1313 0.070 Uiso 1 1 d R U
O4 O 0.2806(3) 0.7499(3) 0.3138(3) 0.0488(10) Uani 1 1 d . .
H4A H 0.2711 0.7097 0.3534 0.073 Uiso 1 1 d R U
H4B H 0.3220 0.7852 0.3353 0.073 Uiso 1 1 d R U
O5 O 0.2143(3) 0.8602(3) 0.1319(3) 0.0601(12) Uani 1 1 d . .
H5A H 0.1897 0.8942 0.0912 0.090 Uiso 1 1 d R U
H5B H 0.2740 0.8526 0.1214 0.090 Uiso 1 1 d R U
O6 O 0.1571(3) 0.9028(2) 0.3815(3) 0.0551(12) Uani 1 1 d . .
H6A H 0.1377 0.9541 0.3738 0.083 Uiso 1 1 d R U
H6B H 0.1824 0.8958 0.4361 0.083 Uiso 1 1 d R U
O7 O 0.0265(3) 0.9170(2) 0.2126(3) 0.0453(10) Uani 1 1 d . .
H7A H -0.0257 0.9336 0.2380 0.068 Uiso 1 1 d R U
H7B H 0.0498 0.9557 0.1770 0.068 Uiso 1 1 d R U
O8 O -0.0966(2) 0.1327(2) 0.0526(2) 0.0383(8) Uani 1 1 d . .
O9 O -0.0161(3) 0.1290(2) 0.2079(2) 0.0424(9) Uani 1 1 d . .
O10 O 0.6040(3) 0.3422(2) -0.0101(2) 0.0424(8) Uani 1 1 d . .
O11 O 0.6305(2) 0.3441(2) 0.1620(2) 0.0380(8) Uani 1 1 d . .
O12 O 0.7317(3) 0.3709(3) 0.4525(3) 0.0493(10) Uani 1 1 d . .
O13 O 0.6010(3) 0.3729(2) 0.5661(2) 0.0459(10) Uani 1 1 d . .
O14 O 0.7737(3) 0.2607(3) 0.3022(3) 0.0531(11) Uani 1 1 d . .
H14A H 0.7775 0.2942 0.3497 0.080 Uiso 1 1 d R U
H14B H 0.8228 0.2280 0.2988 0.080 Uiso 1 1 d R U
O15 O 0.7167(3) 0.1382(3) 0.1456(3) 0.0546(10) Uani 1 1 d . .
H15A H 0.7739 0.1384 0.1241 0.082 Uiso 1 1 d R U
H15B H 0.7066 0.0931 0.1778 0.082 Uiso 1 1 d R U
O16 O 0.6554(3) 0.1085(2) 0.3736(3) 0.0496(10) Uani 1 1 d . .
H16A H 0.6413 0.0562 0.3641 0.074 Uiso 1 1 d R U
H16B H 0.6951 0.1129 0.4197 0.074 Uiso 1 1 d R U
O17 O 0.5202(3) 0.0862(2) 0.2120(3) 0.0453(10) Uani 1 1 d . .
H17A H 0.4767 0.1036 0.1737 0.068 Uiso 1 1 d R U
H17B H 0.4974 0.0494 0.2503 0.068 Uiso 1 1 d R U
N1 N 0.0194(5) 0.2857(4) 0.3338(5) 0.0687(17) Uani 1 1 d D .
H1A H 0.006(6) 0.243(4) 0.374(4) 0.103 Uiso 1 1 d D U
H1B H 0.036(6) 0.270(5) 0.275(2) 0.103 Uiso 1 1 d D U
N2 N 0.0807(3) 0.6961(3) 0.3988(3) 0.0354(10) Uani 1 1 d . .
N3 N -0.0413(3) 0.7543(3) 0.3146(3) 0.0373(10) Uani 1 1 d . .
N4 N -0.0804(3) 0.6571(3) 0.4397(3) 0.0426(11) Uani 1 1 d . .
N5 N 0.2063(4) 0.4545(3) 0.0280(4) 0.0531(13) Uani 1 1 d D .
H5C H 0.242(4) 0.472(4) 0.078(3) 0.07(2) Uiso 1 1 d D .
H5D H 0.170(4) 0.499(3) 0.010(5) 0.08(2) Uiso 1 1 d D .
N6 N 0.0621(3) 0.0523(2) 0.0800(3) 0.0339(10) Uani 1 1 d . .
N7 N 0.1429(3) -0.0380(3) -0.0181(3) 0.0418(10) Uani 1 1 d . .
N8 N 0.0486(3) 0.0742(3) -0.0868(3) 0.0362(10) Uani 1 1 d . .
N9 N 0.5234(5) 0.7280(4) 0.3344(5) 0.0715(17) Uani 1 1 d D .
H9A H 0.535(5) 0.742(4) 0.2739(18) 0.06(2) Uiso 1 1 d D .
H9B H 0.480(3) 0.752(3) 0.372(3) 0.049(18) Uiso 1 1 d D .
N10 N 0.5784(3) 0.3143(3) 0.3996(3) 0.0333(10) Uani 1 1 d . .
N11 N 0.4525(3) 0.2477(3) 0.3304(3) 0.0345(10) Uani 1 1 d . .
N12 N 0.4178(3) 0.3512(3) 0.4501(3) 0.0434(12) Uani 1 1 d . .
N13 N 0.3305(4) 0.6582(3) 0.1295(4) 0.0574(13) Uani 1 1 d D .
H13A H 0.344(6) 0.706(3) 0.097(5) 0.10(3) Uiso 1 1 d D .
H13B H 0.337(6) 0.679(5) 0.189(2) 0.10(3) Uiso 1 1 d D .
N14 N 0.5026(3) 0.2555(2) 0.1071(3) 0.0335(9) Uani 1 1 d . .
N15 N 0.3900(3) 0.1528(3) 0.0784(3) 0.0417(11) Uani 1 1 d . .
N16 N 0.4026(3) 0.2709(3) -0.0294(3) 0.0447(11) Uani 1 1 d . .
C1 C 0.0980(4) 0.5267(3) 0.4320(4) 0.0357(12) Uani 1 1 d . .
C2 C 0.1126(4) 0.5052(4) 0.3382(4) 0.0449(14) Uani 1 1 d . .
H2 H 0.1401 0.5446 0.2970 0.054 Uiso 1 1 calc R U
C3 C 0.0864(5) 0.4253(4) 0.3057(4) 0.0516(16) Uani 1 1 d . .
H3 H 0.0961 0.4113 0.2423 0.062 Uiso 1 1 calc R U
C4 C 0.0459(4) 0.3655(3) 0.3658(4) 0.0443(14) Uani 1 1 d . .
C5 C 0.0325(5) 0.3879(4) 0.4596(4) 0.0606(18) Uani 1 1 d . .
H5 H 0.0054 0.3485 0.5012 0.073 Uiso 1 1 calc R U
C6 C 0.0584(5) 0.4674(4) 0.4924(4) 0.0569(17) Uani 1 1 d . .
H6 H 0.0491 0.4814 0.5559 0.068 Uiso 1 1 calc R U
C7 C -0.0173(4) 0.7012(3) 0.3871(3) 0.0320(11) Uani 1 1 d . .
C8 C -0.1348(4) 0.7657(4) 0.2975(5) 0.0522(16) Uani 1 1 d . .
H8 H -0.1533 0.8028 0.2489 0.063 Uiso 1 1 calc R U
C9 C -0.2055(5) 0.7251(5) 0.3485(5) 0.0641(19) Uani 1 1 d . .
H9 H -0.2707 0.7350 0.3370 0.077 Uiso 1 1 calc R U
C10 C -0.1746(4) 0.6692(4) 0.4172(5) 0.0570(17) Uani 1 1 d . .
H10 H -0.2207 0.6380 0.4501 0.068 Uiso 1 1 calc R U
C11 C 0.0576(3) 0.2261(3) 0.0791(3) 0.0304(10) Uani 1 1 d . .
C12 C 0.0214(4) 0.2866(3) 0.0166(4) 0.0413(12) Uani 1 1 d . .
H12 H -0.0372 0.2769 -0.0144 0.050 Uiso 1 1 calc R U
C13 C 0.0715(4) 0.3612(3) -0.0001(4) 0.0421(13) Uani 1 1 d . .
H13 H 0.0473 0.4006 -0.0437 0.051 Uiso 1 1 calc R U
C14 C 0.1562(4) 0.3783(3) 0.0465(4) 0.0374(11) Uani 1 1 d . .
C15 C 0.1949(4) 0.3169(3) 0.1074(4) 0.0394(12) Uani 1 1 d . .
H15 H 0.2540 0.3267 0.1374 0.047 Uiso 1 1 calc R U
C16 C 0.1459(4) 0.2417(3) 0.1232(4) 0.0382(12) Uani 1 1 d . .
H16 H 0.1722 0.2008 0.1639 0.046 Uiso 1 1 calc R U
C17 C 0.0836(4) 0.0308(3) -0.0114(3) 0.0331(11) Uani 1 1 d . .
C18 C 0.1664(4) -0.0634(4) -0.1043(4) 0.0526(15) Uani 1 1 d . .
H18 H 0.2062 -0.1110 -0.1107 0.063 Uiso 1 1 calc R U
C19 C 0.1343(5) -0.0222(5) -0.1853(5) 0.0594(18) Uani 1 1 d . .
H19 H 0.1520 -0.0403 -0.2456 0.071 Uiso 1 1 calc R U
C20 C 0.0756(4) 0.0461(4) -0.1723(4) 0.0484(15) Uani 1 1 d . .
H20 H 0.0528 0.0750 -0.2257 0.058 Uiso 1 1 calc R U
C21 C 0.5978(4) 0.4847(3) 0.4297(4) 0.0357(12) Uani 1 1 d . .
C22 C 0.5516(5) 0.5421(4) 0.4886(4) 0.0483(15) Uani 1 1 d . .
H22 H 0.5368 0.5263 0.5505 0.058 Uiso 1 1 calc R U
C23 C 0.5272(5) 0.6225(4) 0.4562(4) 0.0543(16) Uani 1 1 d . .
H23 H 0.4968 0.6607 0.4967 0.065 Uiso 1 1 calc R U
C24 C 0.5472(4) 0.6470(3) 0.3645(4) 0.0459(15) Uani 1 1 d . .
C25 C 0.5924(5) 0.5883(4) 0.3051(4) 0.0497(15) Uani 1 1 d . .
H25 H 0.6060 0.6037 0.2428 0.060 Uiso 1 1 calc R U
C26 C 0.6171(4) 0.5081(4) 0.3371(4) 0.0441(14) Uani 1 1 d . .
H26 H 0.6469 0.4695 0.2965 0.053 Uiso 1 1 calc R U
C27 C 0.4796(4) 0.3066(3) 0.3954(3) 0.0333(11) Uani 1 1 d . .
C28 C 0.3588(4) 0.2334(4) 0.3198(4) 0.0443(14) Uani 1 1 d . .
H28 H 0.3385 0.1924 0.2760 0.053 Uiso 1 1 calc R U
C29 C 0.2909(4) 0.2765(5) 0.3708(4) 0.0558(16) Uani 1 1 d . .
H29 H 0.2252 0.2666 0.3622 0.067 Uiso 1 1 calc R U
C30 C 0.3246(4) 0.3351(4) 0.4352(4) 0.0549(16) Uani 1 1 d . .
H30 H 0.2797 0.3655 0.4706 0.066 Uiso 1 1 calc R U
C31 C 0.4865(4) 0.4305(3) 0.0957(3) 0.0324(11) Uani 1 1 d . .
C32 C 0.4807(4) 0.4908(3) 0.0220(4) 0.0376(12) Uani 1 1 d . .
H32 H 0.5118 0.4805 -0.0352 0.045 Uiso 1 1 calc R U
C33 C 0.4293(4) 0.5645(3) 0.0343(4) 0.0403(12) Uani 1 1 d . .
H33 H 0.4254 0.6039 -0.0152 0.048 Uiso 1 1 calc R U
C34 C 0.3829(4) 0.5821(3) 0.1187(4) 0.0387(12) Uani 1 1 d . .
C35 C 0.3877(4) 0.5217(4) 0.1917(4) 0.0454(14) Uani 1 1 d . .
H35 H 0.3561 0.5319 0.2486 0.054 Uiso 1 1 calc R U
C36 C 0.4392(4) 0.4469(4) 0.1795(4) 0.0393(13) Uani 1 1 d . .
H36 H 0.4419 0.4070 0.2285 0.047 Uiso 1 1 calc R U
C37 C 0.4297(4) 0.2270(3) 0.0492(3) 0.0334(11) Uani 1 1 d . .
C38 C 0.3206(4) 0.1195(4) 0.0235(4) 0.0507(15) Uani 1 1 d . .
H38 H 0.2926 0.0678 0.0410 0.061 Uiso 1 1 calc R U
C39 C 0.2898(5) 0.1586(4) -0.0570(4) 0.0585(18) Uani 1 1 d . .
H39 H 0.2421 0.1340 -0.0951 0.070 Uiso 1 1 calc R U
C40 C 0.3312(4) 0.2358(4) -0.0807(4) 0.0570(17) Uani 1 1 d . .
H40 H 0.3087 0.2645 -0.1343 0.068 Uiso 1 1 calc R U
O18 O 0.3901(4) 0.4367(3) 0.6333(3) 0.0731(15) Uani 1 1 d . .
H18A H 0.4059 0.4205 0.5819 0.110 Uiso 1 1 d R U
H18B H 0.3878 0.3984 0.6760 0.110 Uiso 1 1 d R U
O19 O 0.6237(4) 0.4544(4) 0.7416(3) 0.0821(15) Uani 1 1 d . .
H19A H 0.6707 0.4861 0.7585 0.123 Uiso 1 1 d R U
H19B H 0.6418 0.4180 0.7006 0.123 Uiso 1 1 d R U
O20 O 0.5289(4) 0.8649(3) 0.1846(3) 0.0682(13) Uani 1 1 d . .
H20A H 0.4738 0.8856 0.1975 0.102 Uiso 1 1 d R U
H20B H 0.5305 0.8488 0.1270 0.102 Uiso 1 1 d R U
O21 O 0.7054(3) 0.9565(3) 0.1540(3) 0.0737(14) Uani 1 1 d . .
H21A H 0.6592 0.9285 0.1786 0.111 Uiso 1 1 d R U
H21B H 0.7078 0.9431 0.0956 0.111 Uiso 1 1 d R U
O22 O 0.7727(4) 0.5590(4) 0.7719(4) 0.0952(17) Uani 1 1 d . .
H22A H 0.8103 0.5796 0.8140 0.143 Uiso 1 1 d R U
H22B H 0.7928 0.5757 0.7181 0.143 Uiso 1 1 d R U
O23 O 0.8978(3) 0.5759(3) 0.6264(3) 0.0643(14) Uani 1 1 d . .
H23A H 0.9434 0.5823 0.6666 0.096 Uiso 1 1 d R U
H23B H 0.9060 0.6080 0.5784 0.096 Uiso 1 1 d R U
O24 O 0.1439(3) 0.4798(3) 0.7156(3) 0.0724(13) Uani 1 1 d . .
H24A H 0.1340 0.5324 0.7031 0.109 Uiso 1 1 d R U
H24B H 0.1898 0.4747 0.7556 0.109 Uiso 1 1 d R U

loop_
_atom_site_aniso_label
_atom_site_aniso_U_11
_atom_site_aniso_U_22
_atom_site_aniso_U_33
_atom_site_aniso_U_23
_atom_site_aniso_U_13
_atom_site_aniso_U_12
Ca1 0.0349(6) 0.0293(5) 0.0347(5) -0.0001(4) -0.0043(4) -0.0002(4)
Ca2 0.0278(5) 0.0264(5) 0.0337(5) -0.0004(4) -0.0010(4) 0.0000(4)
S1 0.0399(7) 0.0318(6) 0.0357(7) 0.0026(6) -0.0088(6) 0.0016(6)
S2 0.0347(7) 0.0291(6) 0.0326(6) 0.0015(5) 0.0018(5) -0.0002(5)
S3 0.0402(7) 0.0325(7) 0.0368(7) -0.0055(6) -0.0070(6) -0.0031(6)
S4 0.0303(6) 0.0311(6) 0.0350(6) 0.0031(5) -0.0032(5) -0.0031(5)
O1 0.032(2) 0.051(2) 0.056(2) 0.010(2) -0.0137(18) -0.0029(18)
O2 0.059(3) 0.044(2) 0.0316(19) -0.0012(17) -0.0066(18) -0.002(2)
O3 0.049(2) 0.045(2) 0.046(2) -0.0116(18) 0.0024(19) -0.0065(18)
O4 0.039(2) 0.055(2) 0.053(2) 0.008(2) -0.0079(18) -0.0004(19)
O5 0.046(2) 0.068(3) 0.067(3) 0.016(2) 0.009(2) 0.005(2)
O6 0.074(3) 0.044(2) 0.047(2) -0.0138(18) -0.027(2) 0.020(2)
O7 0.044(2) 0.040(2) 0.052(2) 0.0110(18) -0.0019(19) 0.0045(17)
O8 0.0327(18) 0.0401(19) 0.0421(19) -0.0005(17) -0.0010(16) -0.0019(17)
O9 0.057(2) 0.043(2) 0.0275(17) 0.0037(16) 0.0065(16) -0.0007(19)
O10 0.039(2) 0.051(2) 0.0377(19) 0.0046(17) 0.0068(16) -0.0014(18)
O11 0.0342(19) 0.0344(18) 0.045(2) 0.0051(17) -0.0118(16) -0.0067(16)
O12 0.036(2) 0.052(3) 0.059(2) -0.011(2) -0.0107(19) -0.0027(18)
O13 0.060(3) 0.040(2) 0.037(2) -0.0019(17) -0.0044(19) -0.0051(19)
O14 0.034(2) 0.061(3) 0.064(3) -0.004(2) -0.0084(19) -0.0030(19)
O15 0.042(2) 0.056(2) 0.066(3) -0.016(2) 0.018(2) -0.005(2)
O16 0.060(3) 0.039(2) 0.050(2) 0.0065(18) -0.020(2) -0.0094(19)
O17 0.054(2) 0.035(2) 0.047(2) 0.0031(17) -0.0053(19) -0.0097(18)
N1 0.091(5) 0.037(3) 0.079(4) -0.016(3) 0.014(4) -0.010(3)
N2 0.037(2) 0.030(2) 0.039(2) 0.0057(19) -0.010(2) 0.0012(19)
N3 0.035(2) 0.032(2) 0.044(2) 0.0101(19) -0.011(2) -0.0011(19)
N4 0.041(3) 0.040(3) 0.047(3) 0.006(2) -0.001(2) -0.001(2)
N5 0.059(4) 0.039(3) 0.061(3) 0.004(2) -0.001(3) -0.013(3)
N6 0.043(3) 0.024(2) 0.035(2) 0.0041(16) 0.001(2) 0.0018(18)
N7 0.035(2) 0.040(2) 0.051(3) -0.001(2) 0.005(2) 0.005(2)
N8 0.038(3) 0.035(2) 0.035(2) 0.0017(18) 0.000(2) 0.0008(19)
N9 0.092(5) 0.047(4) 0.076(5) 0.014(3) 0.017(4) 0.007(3)
N10 0.032(2) 0.029(2) 0.039(2) -0.0069(18) -0.0019(19) -0.0031(18)
N11 0.033(2) 0.037(2) 0.033(2) -0.0020(19) -0.0045(19) -0.0009(19)
N12 0.038(3) 0.049(3) 0.043(3) -0.012(2) 0.004(2) 0.011(2)
N13 0.060(3) 0.043(3) 0.069(4) 0.001(3) 0.006(3) 0.012(2)
N14 0.033(2) 0.026(2) 0.041(2) 0.0021(17) -0.0057(19) -0.0032(17)
N15 0.033(2) 0.040(3) 0.052(3) -0.003(2) 0.000(2) -0.0120(19)
N16 0.042(3) 0.052(3) 0.039(2) -0.003(2) -0.010(2) -0.004(2)
C1 0.039(3) 0.031(3) 0.037(3) 0.003(2) -0.005(2) 0.005(2)
C2 0.055(4) 0.041(3) 0.039(3) 0.004(2) 0.012(3) -0.002(3)
C3 0.067(4) 0.044(3) 0.043(3) -0.004(3) 0.005(3) 0.005(3)
C4 0.048(3) 0.030(3) 0.055(4) -0.002(2) -0.002(3) 0.007(3)
C5 0.096(5) 0.029(3) 0.057(4) 0.007(3) 0.025(4) -0.002(3)
C6 0.094(5) 0.037(3) 0.040(3) 0.003(3) 0.012(3) 0.003(3)
C7 0.037(3) 0.027(3) 0.032(3) -0.002(2) -0.007(2) -0.005(2)
C8 0.045(3) 0.049(3) 0.062(4) 0.013(3) -0.021(3) -0.005(3)
C9 0.037(3) 0.072(5) 0.083(5) 0.020(4) -0.013(3) -0.006(3)
C10 0.038(3) 0.065(4) 0.068(4) 0.013(3) 0.006(3) -0.013(3)
C11 0.031(3) 0.028(2) 0.032(2) 0.0000(19) 0.002(2) 0.001(2)
C12 0.043(3) 0.032(3) 0.048(3) 0.001(2) -0.011(3) 0.000(2)
C13 0.050(3) 0.031(3) 0.046(3) 0.011(2) -0.013(3) 0.002(2)
C14 0.037(3) 0.032(3) 0.043(3) 0.000(2) 0.005(2) 0.002(2)
C15 0.030(3) 0.042(3) 0.046(3) -0.002(2) -0.002(2) -0.003(2)
C16 0.037(3) 0.037(3) 0.041(3) 0.006(2) -0.006(2) 0.004(2)
C17 0.031(3) 0.028(2) 0.041(3) -0.001(2) 0.001(2) -0.007(2)
C18 0.043(3) 0.049(3) 0.066(4) -0.014(3) 0.007(3) 0.005(3)
C19 0.053(4) 0.076(5) 0.049(4) -0.019(3) 0.009(3) 0.005(3)
C20 0.047(4) 0.064(4) 0.035(3) -0.004(3) 0.000(3) 0.004(3)
C21 0.039(3) 0.030(3) 0.038(3) -0.005(2) 0.001(2) -0.007(2)
C22 0.072(4) 0.035(3) 0.038(3) 0.000(3) 0.015(3) -0.003(3)
C23 0.075(4) 0.035(3) 0.053(4) -0.008(3) 0.020(3) -0.004(3)
C24 0.047(3) 0.033(3) 0.057(4) 0.004(3) 0.002(3) -0.004(3)
C25 0.066(4) 0.043(3) 0.040(3) 0.004(3) 0.001(3) -0.010(3)
C26 0.051(4) 0.040(3) 0.042(3) -0.006(3) 0.007(3) -0.005(3)
C27 0.035(3) 0.031(3) 0.034(3) 0.000(2) -0.004(2) 0.000(2)
C28 0.037(3) 0.051(3) 0.045(3) -0.007(3) -0.008(3) -0.006(3)
C29 0.031(3) 0.074(4) 0.062(4) -0.011(3) -0.002(3) 0.003(3)
C30 0.037(3) 0.067(4) 0.060(4) -0.013(3) 0.011(3) 0.005(3)
C31 0.031(3) 0.032(3) 0.033(3) 0.004(2) -0.006(2) -0.005(2)
C32 0.047(3) 0.033(3) 0.033(3) 0.003(2) 0.001(2) -0.004(2)
C33 0.048(3) 0.031(3) 0.042(3) 0.010(2) 0.001(3) 0.002(2)
C34 0.033(3) 0.034(3) 0.050(3) 0.003(2) 0.000(3) -0.001(2)
C35 0.044(3) 0.058(4) 0.035(3) 0.004(3) 0.008(3) 0.006(3)
C36 0.042(3) 0.041(3) 0.036(3) 0.011(2) 0.005(2) -0.001(2)
C37 0.030(3) 0.033(3) 0.037(3) -0.006(2) 0.000(2) -0.002(2)
C38 0.040(3) 0.054(3) 0.058(4) -0.013(3) 0.007(3) -0.016(3)
C39 0.045(4) 0.082(5) 0.048(4) -0.018(3) -0.007(3) -0.022(3)
C40 0.046(4) 0.075(5) 0.050(4) -0.007(3) -0.012(3) -0.009(3)
O18 0.116(4) 0.052(3) 0.051(3) -0.009(2) 0.008(3) 0.023(3)
O19 0.082(4) 0.096(4) 0.068(3) -0.030(3) 0.016(3) -0.003(3)
O20 0.088(3) 0.073(3) 0.043(2) -0.002(2) -0.006(2) 0.006(3)
O21 0.075(3) 0.085(3) 0.060(3) -0.011(2) 0.004(3) -0.006(3)
O22 0.091(4) 0.099(4) 0.095(4) -0.016(3) -0.004(3) -0.002(3)
O23 0.077(3) 0.050(3) 0.065(3) 0.015(2) -0.018(3) -0.025(2)
O24 0.063(3) 0.061(3) 0.093(4) 0.006(3) -0.009(3) -0.008(2)

loop_
_atom_type_symbol
_atom_type_description
_atom_type_scat_dispersion_real
_atom_type_scat_dispersion_imag
_atom_type_scat_source
C C 0.0033 0.0016 'International Tables Vol C Tables 4.2.6.8 and 6.1.1.4'
H H 0.0000 0.0000 'International Tables Vol C Tables 4.2.6.8 and 6.1.1.4'
N N 0.0061 0.0033 'International Tables Vol C Tables 4.2.6.8 and 6.1.1.4'
O O 0.0106 0.0060 'International Tables Vol C Tables 4.2.6.8 and 6.1.1.4'
S S 0.1246 0.1234 'International Tables Vol C Tables 4.2.6.8 and 6.1.1.4'
Ca Ca 0.2262 0.3064 'International Tables Vol C Tables 4.2.6.8 and 6.1.1.4'

loop_
_geom_angle_atom_site_label_1
_geom_angle_atom_site_label_2
_geom_angle_atom_site_label_3
_geom_angle
O6 Ca1 O7 79.16(13)
O6 Ca1 O3 167.04(14)
O7 Ca1 O3 113.76(13)
O6 Ca1 O5 101.09(16)
O7 Ca1 O5 77.49(14)
O3 Ca1 O5 81.68(15)
O6 Ca1 O4 80.90(14)
O7 Ca1 O4 148.89(14)
O3 Ca1 O4 86.91(14)
O5 Ca1 O4 83.23(14)
O6 Ca1 N3 99.65(16)
O7 Ca1 N3 78.16(13)
O3 Ca1 N3 84.59(15)
O5 Ca1 N3 144.19(14)
O4 Ca1 N3 128.89(14)
O6 Ca1 N2 86.89(14)
O7 Ca1 N2 125.00(15)
O3 Ca1 N2 86.13(13)
O5 Ca1 N2 157.39(15)
O4 Ca1 N2 77.14(13)
N3 Ca1 N2 52.08(13)
O16 Ca2 O15 89.71(15)
O16 Ca2 O17 76.24(13)
O15 Ca2 O17 76.99(14)
O16 Ca2 O14 79.34(14)
O15 Ca2 O14 77.56(14)
O17 Ca2 O14 144.53(14)
O16 Ca2 O11 156.71(12)
O15 Ca2 O11 89.75(14)
O17 Ca2 O11 126.16(12)
O14 Ca2 O11 77.81(13)
O16 Ca2 N11 94.00(14)
O15 Ca2 N11 154.23(13)
O17 Ca2 N11 79.16(14)
O14 Ca2 N11 128.18(14)
O11 Ca2 N11 96.54(13)
O16 Ca2 N10 85.45(14)
O15 Ca2 N10 154.51(13)
O17 Ca2 N10 125.61(14)
O14 Ca2 N10 76.95(14)
O11 Ca2 N10 85.07(13)
N11 Ca2 N10 51.24(13)
O16 Ca2 N14 148.66(13)
O15 Ca2 N14 87.58(14)
O17 Ca2 N14 72.73(12)
O14 Ca2 N14 130.16(14)
O11 Ca2 N14 54.54(11)
N11 Ca2 N14 76.09(13)
N10 Ca2 N14 109.17(12)
O16 Ca2 S4 175.82(11)
O15 Ca2 S4 86.60(11)
O17 Ca2 S4 100.98(9)
O14 Ca2 S4 101.75(11)
O11 Ca2 S4 25.43(7)
N11 Ca2 S4 88.48(10)
N10 Ca2 S4 98.72(10)
N14 Ca2 S4 29.24(8)
O16 Ca2 H15B 72.0
O15 Ca2 H15B 19.9
O17 Ca2 H15B 64.7
O14 Ca2 H15B 83.5
O11 Ca2 H15B 109.6
N11 Ca2 H15B 143.3
N10 Ca2 H15B 152.6
N14 Ca2 H15B 98.1
S4 Ca2 H15B 104.0
O16 Ca2 H17A 92.6
O15 Ca2 H17A 81.6
O17 Ca2 H17A 17.0
O14 Ca2 H17A 157.6
O11 Ca2 H17A 110.4
N11 Ca2 H17A 72.8
N10 Ca2 H17A 123.6
N14 Ca2 H17A 56.1
S4 Ca2 H17A 84.9
H15B Ca2 H17A 74.1
O2 S1 O1 113.8(2)
O2 S1 N2 114.5(3)
O1 S1 N2 104.8(2)
O2 S1 C1 107.9(3)
O1 S1 C1 108.1(3)
N2 S1 C1 107.5(2)
O8 S2 O9 114.3(2)
O8 S2 N6 114.4(2)
O9 S2 N6 105.5(2)
O8 S2 C11 108.0(2)
O9 S2 C11 106.0(2)
N6 S2 C11 108.1(2)
O13 S3 O12 113.3(2)
O13 S3 N10 113.8(2)
O12 S3 N10 105.5(2)
O13 S3 C21 108.0(2)
O12 S3 C21 107.3(3)
N10 S3 C21 108.7(2)
O10 S4 O11 114.8(2)
O10 S4 N14 115.1(2)
O11 S4 N14 102.6(2)
O10 S4 C31 108.0(2)
O11 S4 C31 105.9(2)
N14 S4 C31 110.1(2)
O10 S4 Ca2 127.45(16)
O11 S4 Ca2 46.90(14)
N14 S4 Ca2 56.00(14)
C31 S4 Ca2 123.97(17)
Ca1 O3 H3A 134.2
Ca1 O3 H3B 110.3
H3A O3 H3B 110.3
Ca1 O4 H4A 107.5
Ca1 O4 H4B 119.2
H4A O4 H4B 110.7
Ca1 O5 H5A 122.7
Ca1 O5 H5B 126.4
H5A O5 H5B 110.8
Ca1 O6 H6A 118.7
Ca1 O6 H6B 129.7
H6A O6 H6B 111.4
Ca1 O7 H7A 126.4
Ca1 O7 H7B 120.1
H7A O7 H7B 111.1
S4 O11 Ca2 107.67(18)
Ca2 O14 H14A 117.4
Ca2 O14 H14B 121.3
H14A O14 H14B 111.4
Ca2 O15 H15A 141.9
Ca2 O15 H15B 86.9
H15A O15 H15B 110.5
Ca2 O16 H16A 119.0
Ca2 O16 H16B 129.1
H16A O16 H16B 110.1
Ca2 O17 H17A 106.5
Ca2 O17 H17B 125.7
H17A O17 H17B 110.6
C4 N1 H1A 121(5)
C4 N1 H1B 119(6)
H1A N1 H1B 116(8)
C7 N2 S1 121.7(4)
C7 N2 Ca1 96.1(3)
S1 N2 Ca1 141.7(3)
C8 N3 C7 116.8(5)
C8 N3 Ca1 142.6(4)
C7 N3 Ca1 100.5(3)
C7 N4 C10 115.5(5)
C14 N5 H5C 113(4)
C14 N5 H5D 116(5)
H5C N5 H5D 107(6)
C17 N6 S2 122.2(3)
C18 N7 C17 117.1(5)
C20 N8 C17 116.4(5)
C24 N9 H9A 118(5)
C24 N9 H9B 112(4)
H9A N9 H9B 126(6)
C27 N10 S3 121.3(4)
C27 N10 Ca2 96.2(3)
S3 N10 Ca2 141.8(2)
C28 N11 C27 117.3(5)
C28 N11 Ca2 141.2(4)
C27 N11 Ca2 101.1(3)
C30 N12 C27 115.6(5)
C34 N13 H13A 122(5)
C34 N13 H13B 111(5)
H13A N13 H13B 99(7)
C37 N14 S4 121.6(3)
C37 N14 Ca2 143.1(3)
S4 N14 Ca2 94.76(17)
C38 N15 C37 116.8(5)
C40 N16 C37 115.7(5)
C6 C1 C2 119.4(5)
C6 C1 S1 121.7(4)
C2 C1 S1 118.9(4)
C3 C2 C1 119.9(6)
C3 C2 H2 120.0
C1 C2 H2 120.0
C2 C3 C4 121.0(6)
C2 C3 H3 119.5
C4 C3 H3 119.5
N1 C4 C5 120.4(6)
N1 C4 C3 121.3(6)
C5 C4 C3 118.3(5)
C6 C5 C4 121.0(6)
C6 C5 H5 119.5
C4 C5 H5 119.5
C5 C6 C1 120.4(6)
C5 C6 H6 119.8
C1 C6 H6 119.8
N4 C7 N3 125.0(5)
N4 C7 N2 123.7(4)
N3 C7 N2 111.3(4)
N3 C8 C9 122.8(5)
N3 C8 H8 118.6
C9 C8 H8 118.6
C10 C9 C8 116.4(6)
C10 C9 H9 121.8
C8 C9 H9 121.8
N4 C10 C9 123.4(6)
N4 C10 H10 118.3
C9 C10 H10 118.3
C12 C11 C16 118.6(5)
C12 C11 S2 121.9(4)
C16 C11 S2 119.5(4)
C13 C12 C11 120.3(5)
C13 C12 H12 119.8
C11 C12 H12 119.8
C14 C13 C12 121.0(5)
C14 C13 H13 119.5
C12 C13 H13 119.5
C13 C14 C15 119.2(5)
C13 C14 N5 120.1(5)
C15 C14 N5 120.6(5)
C16 C15 C14 120.0(5)
C16 C15 H15 120.0
C14 C15 H15 120.0
C15 C16 C11 120.8(5)
C15 C16 H16 119.6
C11 C16 H16 119.6
N8 C17 N7 123.9(5)
N8 C17 N6 122.7(4)
N7 C17 N6 113.4(4)
N7 C18 C19 122.6(6)
N7 C18 H18 118.7
C19 C18 H18 118.7
C20 C19 C18 116.4(6)
C20 C19 H19 121.8
C18 C19 H19 121.8
N8 C20 C19 123.5(6)
N8 C20 H20 118.2
C19 C20 H20 118.2
C22 C21 C26 119.3(5)
C22 C21 S3 121.9(4)
C26 C21 S3 118.8(4)
C23 C22 C21 120.4(5)
C23 C22 H22 119.8
C21 C22 H22 119.8
C22 C23 C24 120.9(6)
C22 C23 H23 119.5
C24 C23 H23 119.5
N9 C24 C23 119.8(6)
N9 C24 C25 121.8(6)
C23 C24 C25 118.4(5)
C26 C25 C24 120.9(6)
C26 C25 H25 119.5
C24 C25 H25 119.5
C25 C26 C21 120.1(6)
C25 C26 H26 120.0
C21 C26 H26 120.0
N11 C27 N12 124.4(5)
N11 C27 N10 111.1(4)
N12 C27 N10 124.5(5)
N11 C28 C29 122.3(5)
N11 C28 H28 118.8
C29 C28 H28 118.8
C28 C29 C30 116.5(5)
C28 C29 H29 121.7
C30 C29 H29 121.7
N12 C30 C29 123.8(6)
N12 C30 H30 118.1
C29 C30 H30 118.1
C36 C31 C32 118.9(5)
C36 C31 S4 121.0(4)
C32 C31 S4 119.9(4)
C33 C32 C31 119.9(5)
C33 C32 H32 120.0
C31 C32 H32 120.0
C32 C33 C34 121.5(5)
C32 C33 H33 119.2
C34 C33 H33 119.2
C33 C34 C35 118.6(5)
C33 C34 N13 120.4(5)
C35 C34 N13 121.0(5)
C36 C35 C34 120.1(5)
C36 C35 H35 119.9
C34 C35 H35 119.9
C31 C36 C35 120.9(5)
C31 C36 H36 119.5
C35 C36 H36 119.5
N15 C37 N16 125.0(5)
N15 C37 N14 113.5(4)
N16 C37 N14 121.5(4)
N15 C38 C39 122.2(6)
N15 C38 H38 118.9
C39 C38 H38 118.9
C38 C39 C40 117.9(5)
C38 C39 H39 121.1
C40 C39 H39 121.1
N16 C40 C39 122.4(6)
N16 C40 H40 118.8
C39 C40 H40 118.8
H18A O18 H18B 115.5
H19A O19 H19B 110.4
H20A O20 H20B 110.2
H21A O21 H21B 107.7
H22A O22 H22B 107.7
H23A O23 H23B 110.9
H24A O24 H24B 110.2

loop_
_geom_bond_atom_site_label_1
_geom_bond_atom_site_label_2
_geom_bond_distance
Ca1 O6 2.338(4)
Ca1 O7 2.347(4)
Ca1 O3 2.406(4)
Ca1 O5 2.415(4)
Ca1 O4 2.425(4)
Ca1 N3 2.516(5)
Ca1 N2 2.603(4)
Ca2 O16 2.369(4)
Ca2 O15 2.396(4)
Ca2 O17 2.419(4)
Ca2 O14 2.424(4)
Ca2 O11 2.474(4)
Ca2 N11 2.549(4)
Ca2 N10 2.640(4)
Ca2 N14 2.686(4)
Ca2 S4 3.2283(16)
Ca2 H15B 2.4981
Ca2 H17A 2.7826
S1 O2 1.449(4)
S1 O1 1.465(4)
S1 N2 1.583(4)
S1 C1 1.758(5)
S2 O8 1.456(3)
S2 O9 1.458(3)
S2 N6 1.586(4)
S2 C11 1.762(5)
S3 O13 1.449(4)
S3 O12 1.454(4)
S3 N10 1.576(4)
S3 C21 1.750(5)
S4 O10 1.453(4)
S4 O11 1.455(3)
S4 N14 1.582(4)
S4 C31 1.764(5)
O3 H3A 0.8500
O3 H3B 0.8502
O4 H4A 0.8501
O4 H4B 0.8498
O5 H5A 0.8501
O5 H5B 0.8500
O6 H6A 0.8500
O6 H6B 0.8499
O7 H7A 0.8500
O7 H7B 0.8500
O14 H14A 0.8501
O14 H14B 0.8514
O15 H15A 0.8500
O15 H15B 0.8501
O16 H16A 0.8500
O16 H16B 0.8500
O17 H17A 0.8500
O17 H17B 0.8499
N1 C4 1.373(7)
N1 H1A 0.901(14)
N1 H1B 0.893(14)
N2 C7 1.369(7)
N3 C8 1.328(7)
N3 C7 1.355(6)
N4 C7 1.340(7)
N4 C10 1.354(7)
N5 C14 1.403(7)
N5 H5C 0.897(14)
N5 H5D 0.897(14)
N6 C17 1.365(6)
N7 C18 1.321(7)
N7 C17 1.356(6)
N8 C20 1.338(7)
N8 C17 1.346(6)
N9 C24 1.373(8)
N9 H9A 0.895(14)
N9 H9B 0.894(14)
N10 C27 1.374(6)
N11 C28 1.325(6)
N11 C27 1.348(6)
N12 C30 1.331(7)
N12 C27 1.349(7)
N13 C34 1.399(7)
N13 H13A 0.897(14)
N13 H13B 0.899(14)
N14 C37 1.367(6)
N15 C38 1.334(6)
N15 C37 1.348(6)
N16 C40 1.338(7)
N16 C37 1.353(6)
C1 C6 1.373(8)
C1 C2 1.379(7)
C2 C3 1.375(8)
C2 H2 0.9300
C3 C4 1.383(8)
C3 H3 0.9300
C4 C5 1.380(8)
C5 C6 1.371(8)
C5 H5 0.9300
C6 H6 0.9300
C8 C9 1.373(9)
C8 H8 0.9300
C9 C10 1.368(9)
C9 H9 0.9300
C10 H10 0.9300
C11 C12 1.384(7)
C11 C16 1.388(7)
C12 C13 1.376(7)
C12 H12 0.9300
C13 C14 1.366(7)
C13 H13 0.9300
C14 C15 1.390(7)
C15 C16 1.376(7)
C15 H15 0.9300
C16 H16 0.9300
C18 C19 1.381(9)
C18 H18 0.9300
C19 C20 1.353(9)
C19 H19 0.9300
C20 H20 0.9300
C21 C22 1.380(7)
C21 C26 1.383(7)
C22 C23 1.376(8)
C22 H22 0.9300
C23 C24 1.376(8)
C23 H23 0.9300
C24 C25 1.392(8)
C25 C26 1.373(8)
C25 H25 0.9300
C26 H26 0.9300
C28 C29 1.365(8)
C28 H28 0.9300
C29 C30 1.367(8)
C29 H29 0.9300
C30 H30 0.9300
C31 C36 1.379(7)
C31 C32 1.403(7)
C32 C33 1.365(7)
C32 H32 0.9300
C33 C34 1.383(8)
C33 H33 0.9300
C34 C35 1.396(7)
C35 C36 1.379(8)
C35 H35 0.9300
C36 H36 0.9300
C38 C39 1.353(8)
C38 H38 0.9300
C39 C40 1.376(9)
C39 H39 0.9300
C40 H40 0.9300
O18 H18A 0.7991
O18 H18B 0.8500
O19 H19A 0.8500
O19 H19B 0.8500
O20 H20A 0.8501
O20 H20B 0.8501
O21 H21A 0.8499
O21 H21B 0.8501
O22 H22A 0.8499
O22 H22B 0.8500
O23 H23A 0.8500
O23 H23B 0.8500
O24 H24A 0.8501
O24 H24B 0.8501

loop_
_geom_hbond_atom_site_label_D
_geom_hbond_atom_site_label_H
_geom_hbond_atom_site_label_A
_geom_hbond_distance_DH
_geom_hbond_distance_HA
_geom_hbond_distance_DA
_geom_hbond_angle_DHA
_geom_hbond_site_symmetry_A
O24 H24B O21 0.85 1.94 2.793(6) 176.9 2_646
O24 H24A O9 0.85 2.56 3.122(6) 124.8 2_556
O24 H24A O2 0.85 2.58 3.302(6) 143.9 .
O23 H23B N4 0.85 2.11 2.936(6) 164.8 1_655
O23 H23A O9 0.85 2.15 2.958(5) 157.7 2_656
O22 H22B O23 0.85 1.95 2.707(8) 147.2 .
O22 H22A N6 0.85 2.34 3.086(7) 146.2 2_656
O21 H21B N5 0.85 2.12 2.849(7) 143.2 2_655
O21 H21A O20 0.85 2.06 2.867(7) 157.7 .
O20 H20B N16 0.85 2.06 2.804(6) 145.7 2_655
O20 H20B O10 0.85 2.48 3.079(5) 128.4 2_655
O20 H20A O19 0.85 1.93 2.744(7) 159.7 2_656
O19 H19B O13 0.85 2.09 2.795(6) 139.5 .
O19 H19A O22 0.85 1.82 2.663(7) 169.6 .
O18 H18B O20 0.85 2.33 3.008(6) 137.2 2_646
O18 H18A N12 0.80 2.15 2.932(6) 164.3 .
C18 H18 O11 0.93 2.48 3.269(7) 142.8 2_645
C16 H16 O22 0.93 2.51 3.399(7) 160.8 2_646
C13 H13 O7 0.93 2.60 3.391(6) 143.9 2_545
C6 H6 O24 0.93 2.60 3.356(8) 139.3 .
N13 H13B O4 0.899(14) 2.22(4) 3.048(7) 152(7) .
N13 H13A O10 0.897(14) 2.558(17) 3.452(7) 176(7) 2_655
N9 H9B O13 0.894(14) 2.36(3) 3.175(8) 152(5) 2_656
N9 H9A O20 0.895(14) 2.29(5) 3.003(7) 136(6) .
N5 H5D O8 0.897(14) 2.47(2) 3.362(6) 170(6) 2
N1 H1B O9 0.893(14) 2.50(8) 3.057(6) 121(7) .
N1 H1A O2 0.901(14) 2.31(4) 3.128(7) 151(7) 2_546
O17 H17B O19 0.85 2.24 2.941(6) 139.5 2_646
O16 H16B O1 0.85 2.03 2.867(5) 167.0 2_646
O16 H16B S1 0.85 2.89 3.711(4) 162.6 2_646
O16 H16A O18 0.85 1.91 2.755(6) 169.8 2_646
O15 H15A O8 0.85 2.07 2.908(5) 171.2 1_655
O14 H14B O2 0.85 2.58 3.175(5) 128.4 2_646
O14 H14A O12 0.85 1.99 2.793(6) 157.8 .
O14 H14A S3 0.85 2.99 3.616(5) 132.7 .
O7 H7B N6 0.85 2.04 2.864(5) 162.3 1_565
O7 H7B S2 0.85 3.01 3.692(4) 138.2 1_565
O7 H7A O24 0.85 1.91 2.754(6) 173.9 2_556
O6 H6B O12 0.85 2.00 2.833(5) 166.8 2_656
O6 H6B S3 0.85 2.95 3.653(4) 141.7 2_656
O6 H6A O23 0.85 1.96 2.808(6) 171.7 2_656
O5 H5B O10 0.85 2.32 3.069(6) 147.4 2_655
O5 H5A N7 0.85 1.97 2.816(6) 171.1 1_565
O4 H4B O13 0.85 2.22 3.032(5) 160.6 2_656
O4 H4A O1 0.85 1.90 2.727(6) 165.6 .
O4 H4A S1 0.85 2.86 3.584(4) 143.8 .
O3 H3B N13 0.85 2.24 3.019(7) 153.0 .
O3 H3A N8 0.85 2.16 2.988(6) 164.2 2
O3 H3A O8 0.85 2.60 3.082(5) 117.2 2

loop_
_geom_torsion_atom_site_label_1
_geom_torsion_atom_site_label_2
_geom_torsion_atom_site_label_3
_geom_torsion_atom_site_label_4
_geom_torsion
O10 S4 O11 Ca2 -119.1(2)
N14 S4 O11 Ca2 6.5(2)
C31 S4 O11 Ca2 122.0(2)
O2 S1 N2 C7 -57.7(5)
O1 S1 N2 C7 176.9(4)
C1 S1 N2 C7 62.1(5)
O2 S1 N2 Ca1 132.7(4)
O1 S1 N2 Ca1 7.3(4)
C1 S1 N2 Ca1 -107.5(4)
O8 S2 N6 C17 49.6(5)
O9 S2 N6 C17 176.1(4)
C11 S2 N6 C17 -70.8(4)
O13 S3 N10 C27 55.2(5)
O12 S3 N10 C27 180.0(4)
C21 S3 N10 C27 -65.2(5)
O13 S3 N10 Ca2 -137.3(3)
O12 S3 N10 Ca2 -12.5(4)
C21 S3 N10 Ca2 102.3(4)
O10 S4 N14 C37 -54.0(5)
O11 S4 N14 C37 -179.3(4)
C31 S4 N14 C37 68.4(4)
Ca2 S4 N14 C37 -173.6(5)
O10 S4 N14 Ca2 119.59(19)
O11 S4 N14 Ca2 -5.8(2)
C31 S4 N14 Ca2 -118.09(19)
O2 S1 C1 C6 -4.6(6)
O1 S1 C1 C6 118.9(5)
N2 S1 C1 C6 -128.6(5)
O2 S1 C1 C2 174.1(4)
O1 S1 C1 C2 -62.4(5)
N2 S1 C1 C2 50.2(5)
C6 C1 C2 C3 0.8(9)
S1 C1 C2 C3 -178.0(5)
C1 C2 C3 C4 -0.3(10)
C2 C3 C4 N1 179.9(6)
C2 C3 C4 C5 -0.1(10)
N1 C4 C5 C6 -179.8(6)
C3 C4 C5 C6 0.1(10)
C4 C5 C6 C1 0.3(11)
C2 C1 C6 C5 -0.7(10)
S1 C1 C6 C5 178.0(5)
C10 N4 C7 N3 -0.9(8)
C10 N4 C7 N2 -179.2(5)
C8 N3 C7 N4 2.8(8)
Ca1 N3 C7 N4 -179.3(4)
C8 N3 C7 N2 -178.7(5)
Ca1 N3 C7 N2 -0.8(4)
S1 N2 C7 N4 5.8(7)
Ca1 N2 C7 N4 179.3(4)
S1 N2 C7 N3 -172.7(4)
Ca1 N2 C7 N3 0.8(4)
C7 N3 C8 C9 -1.3(9)
Ca1 N3 C8 C9 -177.8(5)
N3 C8 C9 C10 -2.0(11)
C7 N4 C10 C9 -2.7(10)
C8 C9 C10 N4 4.1(11)
O8 S2 C11 C12 -1.6(5)
O9 S2 C11 C12 -124.6(4)
N6 S2 C11 C12 122.7(4)
O8 S2 C11 C16 177.7(4)
O9 S2 C11 C16 54.7(5)
N6 S2 C11 C16 -58.0(5)
C16 C11 C12 C13 -1.0(8)
S2 C11 C12 C13 178.3(4)
C11 C12 C13 C14 -1.9(9)
C12 C13 C14 C15 3.8(8)
C12 C13 C14 N5 179.7(5)
C13 C14 C15 C16 -2.8(8)
N5 C14 C15 C16 -178.6(5)
C14 C15 C16 C11 -0.1(8)
C12 C11 C16 C15 2.0(8)
S2 C11 C16 C15 -177.3(4)
C20 N8 C17 N7 -0.1(7)
C20 N8 C17 N6 180.0(5)
C18 N7 C17 N8 -0.5(7)
C18 N7 C17 N6 179.4(5)
S2 N6 C17 N8 -0.4(7)
S2 N6 C17 N7 179.7(3)
C17 N7 C18 C19 1.0(9)
N7 C18 C19 C20 -0.8(10)
C17 N8 C20 C19 0.3(9)
C18 C19 C20 N8 0.1(10)
O13 S3 C21 C22 -2.4(5)
O12 S3 C21 C22 -124.9(5)
N10 S3 C21 C22 121.5(5)
O13 S3 C21 C26 -179.8(4)
O12 S3 C21 C26 57.7(5)
N10 S3 C21 C26 -56.0(5)
C26 C21 C22 C23 -1.6(9)
S3 C21 C22 C23 -179.1(5)
C21 C22 C23 C24 0.8(10)
C22 C23 C24 N9 -179.1(6)
C22 C23 C24 C25 0.3(9)
N9 C24 C25 C26 178.9(6)
C23 C24 C25 C26 -0.5(9)
C24 C25 C26 C21 -0.4(9)
C22 C21 C26 C25 1.5(9)
S3 C21 C26 C25 179.0(4)
C28 N11 C27 N12 0.3(8)
Ca2 N11 C27 N12 175.0(4)
C28 N11 C27 N10 179.4(4)
Ca2 N11 C27 N10 -5.8(4)
C30 N12 C27 N11 -1.4(8)
C30 N12 C27 N10 179.6(5)
S3 N10 C27 N11 177.9(3)
Ca2 N10 C27 N11 5.6(4)
S3 N10 C27 N12 -3.0(7)
Ca2 N10 C27 N12 -175.3(5)
C27 N11 C28 C29 0.9(8)
Ca2 N11 C28 C29 -170.8(4)
N11 C28 C29 C30 -0.9(10)
C27 N12 C30 C29 1.4(9)
C28 C29 C30 N12 -0.3(10)
O10 S4 C31 C36 -177.5(4)
O11 S4 C31 C36 -54.1(5)
N14 S4 C31 C36 56.1(5)
Ca2 S4 C31 C36 -5.8(5)
O10 S4 C31 C32 -2.6(5)
O11 S4 C31 C32 120.8(4)
N14 S4 C31 C32 -129.0(4)
Ca2 S4 C31 C32 169.1(3)
C36 C31 C32 C33 0.5(7)
S4 C31 C32 C33 -174.5(4)
C31 C32 C33 C34 0.6(8)
C32 C33 C34 C35 -1.4(8)
C32 C33 C34 N13 -179.9(5)
C33 C34 C35 C36 1.1(8)
N13 C34 C35 C36 179.6(5)
C32 C31 C36 C35 -0.8(8)
S4 C31 C36 C35 174.1(4)
C34 C35 C36 C31 0.0(8)
C38 N15 C37 N16 2.0(8)
C38 N15 C37 N14 -177.6(5)
C40 N16 C37 N15 -0.4(8)
C40 N16 C37 N14 179.2(5)
S4 N14 C37 N15 177.8(4)
Ca2 N14 C37 N15 8.6(8)
S4 N14 C37 N16 -1.8(7)
Ca2 N14 C37 N16 -171.1(4)
C37 N15 C38 C39 -1.2(8)
N15 C38 C39 C40 -1.1(9)
C37 N16 C40 C39 -2.1(9)
C38 C39 C40 N16 2.8(10)
